data_4071857
loop_
_publ_author_name
'Kosturko, George W.'
'Graham, Peter M.'
'Myers, William H.'
'Smith, Timothy M.'
'Sabat, Michal'
'Harman, W. Dean'

_publ_section_title
;
 Tungsten-Promoted Diels&#x2212;Alder Cycloaddition of Pyridines:
 Dearomatization of 2,6-Dimethoxypyridine Generates a Potent 2-Azadiene
 Synthon
;
_journal_issue 17
_journal_name_full Organometallics
_journal_page_first 4513
_journal_paper_doi 10.1021/om800430p
_journal_volume 27
_journal_year 2008
_chemical_formula_sum 'C26 H39 B N9 O4 P W'
_chemical_formula_weight 767.29
_chemical_name_systematic
; 
 ? 
;
_space_group_IT_number 14
_symmetry_cell_setting monoclinic
_symmetry_space_group_name_Hall '-P 2ybc'
_symmetry_space_group_name_H-M 'P 1 21/c 1'
_atom_sites_solution_hydrogens geom
_atom_sites_solution_primary direct
_atom_sites_solution_secondary difmap
_audit_creation_method SHELXL-97
_cell_angle_alpha 90.00
_cell_angle_beta 98.111(4)
_cell_angle_gamma 90.00
_cell_formula_units_Z 4
_cell_length_a 11.045(1)
_cell_length_b 13.584(1)
_cell_length_c 20.498(3)
_cell_measurement_reflns_used 3963
_cell_measurement_temperature 293(2)
_cell_measurement_theta_max 31.527
_cell_measurement_theta_min 3.645
_cell_volume 3044.7(6)
_computing_cell_refinement 'Bruker SMART'
_computing_data_collection 'Bruker SMART'
_computing_data_reduction 'Bruker SAINT'
_computing_molecular_graphics 'Bruker SHELXTL'
_computing_publication_material 'Bruker SHELXTL'
_computing_structure_refinement 'SHELXL-97 (Sheldrick, 1997)'
_computing_structure_solution 'SHELXS-97 (Sheldrick, 1990)'
_diffrn_ambient_temperature 293(2)
_diffrn_measured_fraction_theta_full 0.924
_diffrn_measured_fraction_theta_max 0.924
_diffrn_measurement_device_type 'Bruker SMART APEX CCD area detector'
_diffrn_measurement_method 'phi and omega scans'
_diffrn_radiation_monochromator graphite
_diffrn_radiation_source 'fine-focus sealed tube'
_diffrn_radiation_type MoK\a
_diffrn_radiation_wavelength 0.71073
_diffrn_reflns_av_R_equivalents 0.0400
_diffrn_reflns_av_sigmaI/netI 0.0442
_diffrn_reflns_limit_h_max 13
_diffrn_reflns_limit_h_min -13
_diffrn_reflns_limit_k_max 14
_diffrn_reflns_limit_k_min -16
_diffrn_reflns_limit_l_max 25
_diffrn_reflns_limit_l_min -25
_diffrn_reflns_number 27750
_diffrn_reflns_theta_full 32.265
_diffrn_reflns_theta_max 32.265
_diffrn_reflns_theta_min 3.422
_exptl_absorpt_coefficient_mu 3.890
_exptl_absorpt_correction_T_max 0.811820
_exptl_absorpt_correction_T_min 0.626739
_exptl_absorpt_correction_type empirical
_exptl_absorpt_process_details 'Bruker SADABS'
_exptl_crystal_colour orange
_exptl_crystal_density_diffrn 1.674
_exptl_crystal_density_meas ?
_exptl_crystal_density_method 'not measured'
_exptl_crystal_description needle
_exptl_crystal_F_000 1488
_exptl_crystal_size_max 0.19
_exptl_crystal_size_mid 0.07
_exptl_crystal_size_min 0.06
_refine_diff_density_max 2.521
_refine_diff_density_min -2.281
_refine_diff_density_rms 0.206
_refine_ls_extinction_coef none
_refine_ls_extinction_method none
_refine_ls_goodness_of_fit_ref 1.067
_refine_ls_hydrogen_treatment mixed
_refine_ls_matrix_type full
_refine_ls_number_parameters 392
_refine_ls_number_reflns 5303
_refine_ls_number_restraints 0
_refine_ls_restrained_S_all 1.067
_refine_ls_R_factor_all 0.0671
_refine_ls_R_factor_gt 0.0567
_refine_ls_shift/su_max 0.001
_refine_ls_shift/su_mean 0.000
_refine_ls_structure_factor_coef Fsqd
_refine_ls_weighting_details 'calc w=1/[\s^2^(Fo^2^)+(0.1474P)^2^+0.0000P] where P=(Fo^2^+2Fc^2^)/3'
_refine_ls_weighting_scheme calc
_refine_ls_wR_factor_gt 0.1793
_refine_ls_wR_factor_ref 0.1879
_reflns_number_gt 4492
_reflns_number_total 5303
_reflns_threshold_expression >2sigma(I)
_cod_data_source_file om800430p_si_002.cif
_cod_data_source_block C26H39BN9O4PW
_cod_depositor_comments
;
The following automatic conversions were performed:

'_symmetry_cell_setting' value 'Monoclinic' changed to 'monoclinic'
according to /home/saulius/struct/CIF-dictionaries/cif_core.dic
dictionary named 'cif_core.dic' version 2.4.1 from 2010-06-29.

Automatic conversion script
Id: cif_fix_values 1715 2011-07-08 13:25:40Z adriana 

The following automatic conversions were performed:

'_exptl_crystal_density_meas' value 'not measured' was changed to '?'
- the value is perceived as not measured.

Automatic conversion script
Id: cif_fix_values 3008 2015-01-20 13:52:24Z robertas 
;
_cod_original_cell_volume 3044.7(4)
_cod_original_sg_symbol_H-M P2(1)/c
_cod_database_code 4071857

loop_
_symmetry_equiv_pos_as_xyz
'x, y, z'
'-x, y+1/2, -z+1/2'
'-x, -y, -z'
'x, -y-1/2, z-1/2'

loop_
_atom_site_label
_atom_site_type_symbol
_atom_site_fract_x
_atom_site_fract_y
_atom_site_fract_z
_atom_site_U_iso_or_equiv
_atom_site_adp_type
_atom_site_occupancy
_atom_site_symmetry_multiplicity
_atom_site_calc_flag
_atom_site_refinement_flags
W W 0.93235(3) 0.76399(3) 0.860905(14) 0.03031(18) Uani 1 1 d .
P1 P 1.0888(2) 0.73705(15) 0.96035(10) 0.0343(5) Uani 1 1 d .
O1 O 0.5665(5) 0.8116(4) 0.8230(2) 0.0384(12) Uani 1 1 d .
O2 O 0.7375(5) 0.6276(4) 1.0056(2) 0.0397(13) Uani 1 1 d .
O3 O 0.6526(7) 1.0471(5) 0.9346(4) 0.075(2) Uani 1 1 d .
O4 O 0.8406(5) 0.5584(4) 0.8717(3) 0.0448(14) Uani 1 1 d .
N1 N 0.6443(6) 0.7104(5) 0.9132(3) 0.0328(13) Uani 1 1 d .
N2 N 0.8584(6) 0.7940(5) 0.7557(3) 0.0342(14) Uani 1 1 d .
N3 N 0.9330(6) 0.8229(5) 0.7116(3) 0.0341(14) Uani 1 1 d .
N4 N 1.0361(6) 0.9029(5) 0.8431(3) 0.0348(14) Uani 1 1 d .
N5 N 1.0907(6) 0.9112(5) 0.7871(3) 0.0330(14) Uani 1 1 d .
N6 N 1.0696(6) 0.6916(5) 0.8076(3) 0.0324(13) Uani 1 1 d .
N7 N 1.1208(7) 0.7345(5) 0.7580(3) 0.0367(16) Uani 1 1 d .
N8 N 0.8717(6) 0.6467(5) 0.8693(3) 0.0343(14) Uani 1 1 d .
N9 N 0.3654(11) 0.8273(8) 0.6223(6) 0.098(4) Uani 1 1 d .
C2 C 0.6424(8) 0.8095(6) 0.8854(4) 0.0366(17) Uani 1 1 d .
C3 C 0.7683(7) 0.8493(5) 0.8779(4) 0.0350(17) Uani 1 1 d .
C4 C 0.8504(7) 0.8422(6) 0.9389(3) 0.0341(16) Uani 1 1 d .
C5 C 0.7860(7) 0.7978(6) 0.9924(4) 0.0350(16) Uani 1 1 d .
H5 H 0.8420 0.7851 1.0330 0.042 Uiso 1 1 calc R
C6 C 0.7183(8) 0.7073(7) 0.9665(4) 0.0372(18) Uani 1 1 d .
C7 C 0.5917(7) 0.8795(6) 0.9379(3) 0.0365(17) Uani 1 1 d .
H7 H 0.5109 0.8557 0.9451 0.044 Uiso 1 1 calc R
C8 C 0.6808(8) 0.8697(6) 1.0036(4) 0.043(2) Uani 1 1 d .
H8A H 0.7143 0.9337 1.0172 0.051 Uiso 1 1 calc R
H8B H 0.6373 0.8446 1.0380 0.051 Uiso 1 1 calc R
C9 C 0.5797(8) 0.9848(7) 0.9145(4) 0.0440(19) Uani 1 1 d .
C10 C 0.4714(8) 1.0103(6) 0.8665(4) 0.0444(19) Uani 1 1 d .
H10A H 0.3996 1.0080 0.8888 0.053 Uiso 1 1 calc R
H10B H 0.4614 0.9607 0.8321 0.053 Uiso 1 1 calc R
C11 C 0.4773(9) 1.1104(7) 0.8348(5) 0.058(2) Uani 1 1 d .
H11C H 0.4037 1.1215 0.8047 0.088 Uiso 1 1 calc R
H11A H 0.5465 1.1129 0.8112 0.088 Uiso 1 1 calc R
H11B H 0.4855 1.1603 0.8682 0.088 Uiso 1 1 calc R
C12 C 0.6612(8) 0.5449(6) 0.9848(4) 0.046(2) Uani 1 1 d .
H12A H 0.6810 0.4913 1.0149 0.069 Uiso 1 1 calc R
H12C H 0.6746 0.5252 0.9414 0.069 Uiso 1 1 calc R
H12B H 0.5770 0.5628 0.9842 0.069 Uiso 1 1 calc R
C13 C 0.4513(8) 0.7643(6) 0.8195(5) 0.042(2) Uani 1 1 d .
H13A H 0.4082 0.7702 0.7756 0.063 Uiso 1 1 calc R
H13B H 0.4045 0.7948 0.8500 0.063 Uiso 1 1 calc R
H13C H 0.4633 0.6960 0.8304 0.063 Uiso 1 1 calc R
C14 C 0.8638(7) 0.8386(6) 0.6526(3) 0.0364(17) Uani 1 1 d .
H14 H 0.8932 0.8588 0.6145 0.044 Uiso 1 1 calc R
C15 C 0.7441(8) 0.8201(7) 0.6579(4) 0.0405(19) Uani 1 1 d .
H15 H 0.6769 0.8255 0.6253 0.049 Uiso 1 1 calc R
C16 C 0.7456(8) 0.7914(6) 0.7233(4) 0.0412(19) Uani 1 1 d .
H16 H 0.6768 0.7729 0.7418 0.049 Uiso 1 1 calc R
C17 C 1.1421(7) 1.0022(6) 0.7857(4) 0.0368(17) Uani 1 1 d .
H17 H 1.1816 1.0267 0.7519 0.044 Uiso 1 1 calc R
C18 C 1.1260(7) 1.0519(6) 0.8423(3) 0.0389(18) Uani 1 1 d .
H18 H 1.1528 1.1149 0.8549 0.047 Uiso 1 1 calc R
C19 C 1.0612(7) 0.9875(6) 0.8760(3) 0.0381(18) Uani 1 1 d .
H19 H 1.0375 1.0010 0.9168 0.046 Uiso 1 1 calc R
C20 C 1.1876(7) 0.6664(6) 0.7304(4) 0.0385(18) Uani 1 1 d .
H20 H 1.2293 0.6770 0.6946 0.046 Uiso 1 1 calc R
C21 C 1.1835(7) 0.5802(6) 0.7635(3) 0.0390(18) Uani 1 1 d .
H21 H 1.2227 0.5215 0.7560 0.047 Uiso 1 1 calc R
C22 C 1.1078(7) 0.5987(6) 0.8113(3) 0.0330(16) Uani 1 1 d .
H22 H 1.0871 0.5526 0.8414 0.040 Uiso 1 1 calc R
C23 C 1.2493(8) 0.7321(6) 0.9461(4) 0.0401(19) Uani 1 1 d .
H23B H 1.2566 0.6887 0.9099 0.060 Uiso 1 1 calc R
H23C H 1.2992 0.7081 0.9850 0.060 Uiso 1 1 calc R
H23A H 1.2760 0.7968 0.9360 0.060 Uiso 1 1 calc R
C24 C 1.1057(8) 0.8231(6) 1.0296(4) 0.043(2) Uani 1 1 d .
H24B H 1.1187 0.8883 1.0139 0.065 Uiso 1 1 calc R
H24C H 1.1744 0.8040 1.0611 0.065 Uiso 1 1 calc R
H24A H 1.0329 0.8222 1.0502 0.065 Uiso 1 1 calc R
C25 C 1.0656(8) 0.6192(6) 0.9994(4) 0.0414(19) Uani 1 1 d .
H25A H 1.0555 0.5684 0.9666 0.062 Uiso 1 1 calc R
H25B H 0.9938 0.6227 1.0208 0.062 Uiso 1 1 calc R
H25C H 1.1353 0.6046 1.0315 0.062 Uiso 1 1 calc R
C26 C 0.4094(10) 0.8921(8) 0.6484(5) 0.062(3) Uani 1 1 d .
C27 C 0.4636(12) 0.9782(8) 0.6810(5) 0.074(3) Uani 1 1 d .
H27A H 0.5134 1.0108 0.6528 0.111 Uiso 1 1 calc R
H27B H 0.5134 0.9593 0.7212 0.111 Uiso 1 1 calc R
H27C H 0.4003 1.0220 0.6906 0.111 Uiso 1 1 calc R
B1 B 1.0723(8) 0.8344(7) 0.7318(4) 0.0350(19) Uani 1 1 d .
H1B H 1.125(6) 0.867(5) 0.690(3) 0.018(17) Uiso 1 1 d .
H3 H 0.768(6) 0.907(6) 0.850(3) 0.027(19) Uiso 1 1 d .
H4 H 0.886(5) 0.898(5) 0.948(3) 0.009(15) Uiso 1 1 d .

loop_
_atom_site_aniso_label
_atom_site_aniso_U_11
_atom_site_aniso_U_22
_atom_site_aniso_U_33
_atom_site_aniso_U_23
_atom_site_aniso_U_13
_atom_site_aniso_U_12
W 0.0389(3) 0.0321(3) 0.0206(2) -0.00001(11) 0.00689(18) -0.00270(12)
P1 0.0406(12) 0.0381(12) 0.0245(10) 0.0017(7) 0.0058(9) -0.0021(8)
O1 0.039(3) 0.049(4) 0.026(3) -0.004(2) 0.002(2) 0.000(2)
O2 0.047(3) 0.044(3) 0.028(3) 0.005(2) 0.008(2) -0.005(2)
O3 0.061(5) 0.042(4) 0.114(6) 0.005(4) -0.015(4) -0.003(3)
O4 0.059(4) 0.037(3) 0.042(3) -0.005(2) 0.018(3) -0.008(3)
N1 0.045(4) 0.031(3) 0.024(3) 0.000(2) 0.010(3) -0.001(3)
N2 0.036(4) 0.043(4) 0.024(3) 0.003(3) 0.004(3) -0.005(3)
N3 0.041(4) 0.041(4) 0.022(3) 0.000(2) 0.010(3) -0.006(3)
N4 0.041(4) 0.032(4) 0.034(3) -0.002(3) 0.014(3) -0.009(3)
N5 0.037(3) 0.033(4) 0.031(3) 0.003(2) 0.012(3) -0.007(3)
N6 0.042(4) 0.030(4) 0.026(3) 0.000(2) 0.008(3) 0.005(3)
N7 0.044(4) 0.041(4) 0.026(3) -0.002(2) 0.009(3) -0.003(3)
N8 0.045(4) 0.028(4) 0.033(3) 0.002(2) 0.014(3) 0.012(3)
N9 0.118(9) 0.058(7) 0.099(8) 0.004(6) -0.047(7) 0.005(6)
C2 0.047(5) 0.032(4) 0.031(4) 0.001(3) 0.006(3) 0.002(3)
C3 0.048(5) 0.023(4) 0.037(4) -0.008(3) 0.016(4) 0.002(3)
C4 0.046(4) 0.029(4) 0.029(4) -0.007(3) 0.011(3) -0.008(3)
C5 0.039(4) 0.037(4) 0.028(4) 0.001(3) 0.003(3) 0.000(3)
C6 0.051(5) 0.037(5) 0.027(4) -0.002(3) 0.017(4) -0.002(4)
C7 0.043(4) 0.040(5) 0.029(4) -0.007(3) 0.013(3) -0.002(3)
C8 0.049(5) 0.055(6) 0.026(4) -0.007(3) 0.013(4) 0.000(4)
C9 0.041(5) 0.044(5) 0.048(5) -0.004(4) 0.009(4) 0.006(4)
C10 0.053(5) 0.039(5) 0.041(4) -0.003(3) 0.001(4) 0.009(4)
C11 0.066(7) 0.047(6) 0.063(6) -0.003(4) 0.009(5) 0.002(5)
C12 0.054(5) 0.035(5) 0.049(5) 0.003(4) 0.011(4) -0.009(4)
C13 0.036(5) 0.051(6) 0.036(5) -0.002(3) -0.003(4) -0.003(3)
C14 0.057(5) 0.033(4) 0.019(3) 0.004(3) 0.006(3) -0.001(3)
C15 0.050(5) 0.043(5) 0.028(4) 0.004(3) 0.004(4) 0.008(4)
C16 0.043(5) 0.046(5) 0.036(4) -0.004(4) 0.009(4) -0.002(4)
C17 0.045(5) 0.035(5) 0.030(4) 0.004(3) 0.004(3) -0.003(3)
C18 0.045(5) 0.040(5) 0.033(4) 0.003(3) 0.010(3) -0.007(3)
C19 0.043(5) 0.049(5) 0.021(3) -0.006(3) -0.001(3) -0.007(3)
C20 0.042(5) 0.041(5) 0.034(4) -0.010(3) 0.010(4) -0.002(3)
C21 0.042(5) 0.046(5) 0.027(4) -0.005(3) -0.001(3) 0.001(3)
C22 0.041(4) 0.034(4) 0.023(3) -0.004(3) 0.000(3) 0.000(3)
C23 0.047(5) 0.037(5) 0.036(5) 0.001(3) 0.003(4) -0.003(3)
C24 0.058(5) 0.044(5) 0.030(4) -0.004(3) 0.010(4) -0.001(4)
C25 0.042(5) 0.048(5) 0.033(4) 0.007(3) 0.003(4) -0.002(4)
C26 0.066(7) 0.059(7) 0.058(6) 0.006(5) -0.006(5) 0.002(5)
C27 0.104(9) 0.062(8) 0.052(6) -0.003(5) -0.007(6) 0.001(6)
B1 0.040(5) 0.041(5) 0.025(4) -0.004(3) 0.008(4) -0.003(4)

loop_
_atom_type_symbol
_atom_type_description
_atom_type_scat_dispersion_real
_atom_type_scat_dispersion_imag
_atom_type_scat_source
C C 0.0181 0.0091 'International Tables Vol C Tables 4.2.6.8 and 6.1.1.4'
H H 0.0000 0.0000 'International Tables Vol C Tables 4.2.6.8 and 6.1.1.4'
B B 0.0090 0.0039 'International Tables Vol C Tables 4.2.6.8 and 6.1.1.4'
N N 0.0311 0.0180 'International Tables Vol C Tables 4.2.6.8 and 6.1.1.4'
O O 0.0492 0.0322 'International Tables Vol C Tables 4.2.6.8 and 6.1.1.4'
P P 0.2955 0.4335 'International Tables Vol C Tables 4.2.6.8 and 6.1.1.4'
W W -5.4734 5.5774 'International Tables Vol C Tables 4.2.6.8 and 6.1.1.4'

loop_
_geom_angle_atom_site_label_1
_geom_angle_atom_site_label_2
_geom_angle_atom_site_label_3
_geom_angle
N8 W C4 99.5(3)
N8 W C3 97.3(3)
C4 W C3 37.9(3)
N8 W N6 86.7(2)
C4 W N6 160.8(3)
C3 W N6 159.7(3)
N8 W N2 99.7(3)
C4 W N2 118.6(3)
C3 W N2 82.0(3)
N6 W N2 77.7(2)
N8 W N4 170.5(2)
C4 W N4 89.1(2)
C3 W N4 91.9(2)
N6 W N4 83.9(2)
N2 W N4 79.4(2)
N8 W P1 91.0(2)
C4 W P1 77.8(2)
C3 W P1 115.7(2)
N6 W P1 84.00(16)
N2 W P1 158.15(17)
N4 W P1 86.91(17)
C25 P1 C24 103.0(4)
C25 P1 C23 103.7(4)
C24 P1 C23 98.7(4)
C25 P1 W 111.2(3)
C24 P1 W 121.4(3)
C23 P1 W 116.5(3)
C13 O1 C2 116.5(6)
C6 O2 C12 114.7(7)
C6 N1 C2 109.8(7)
C16 N2 N3 106.8(6)
C16 N2 W 131.9(5)
N3 N2 W 121.3(5)
C14 N3 N2 108.6(6)
C14 N3 B1 129.8(6)
N2 N3 B1 121.6(6)
C19 N4 N5 105.4(6)
C19 N4 W 134.9(5)
N5 N4 W 119.6(5)
C17 N5 N4 109.0(6)
C17 N5 B1 127.9(6)
N4 N5 B1 122.2(6)
C22 N6 N7 106.7(6)
C22 N6 W 128.7(5)
N7 N6 W 124.2(5)
C20 N7 N6 109.1(6)
C20 N7 B1 130.1(7)
N6 N7 B1 118.7(6)
O4 N8 W 172.0(5)
O1 C2 N1 110.1(6)
O1 C2 C3 109.4(6)
N1 C2 C3 113.9(6)
O1 C2 C7 112.0(6)
N1 C2 C7 105.8(6)
C3 C2 C7 105.7(6)
C4 C3 C2 111.2(6)
C4 C3 W 70.9(4)
C2 C3 W 127.6(5)
C3 C4 C5 110.7(7)
C3 C4 W 71.2(4)
C5 C4 W 127.8(5)
C6 C5 C4 109.4(6)
C6 C5 C8 102.8(7)
C4 C5 C8 107.0(6)
N1 C6 O2 124.5(8)
N1 C6 C5 120.4(8)
O2 C6 C5 114.9(7)
C9 C7 C8 111.9(7)
C9 C7 C2 111.9(6)
C8 C7 C2 107.1(6)
C5 C8 C7 108.7(6)
O3 C9 C10 120.2(9)
O3 C9 C7 122.3(8)
C10 C9 C7 117.4(8)
C9 C10 C11 114.6(8)
N3 C14 C15 109.4(6)
C14 C15 C16 104.4(7)
N2 C16 C15 110.8(7)
N5 C17 C18 108.9(7)
C17 C18 C19 104.4(7)
N4 C19 C18 112.2(6)
N7 C20 C21 108.8(7)
C20 C21 C22 105.1(7)
N6 C22 C21 110.3(7)
N9 C26 C27 178.1(13)
N7 B1 N5 109.9(7)
N7 B1 N3 106.9(7)
N5 B1 N3 106.9(6)

loop_
_geom_bond_atom_site_label_1
_geom_bond_atom_site_label_2
_geom_bond_distance
W N8 1.746(7)
W C4 2.216(7)
W C3 2.219(7)
W N6 2.220(6)
W N2 2.234(6)
W N4 2.264(6)
W P1 2.507(2)
P1 C25 1.824(8)
P1 C24 1.829(8)
P1 C23 1.838(9)
O1 C13 1.418(10)
O1 C2 1.427(9)
O2 C6 1.345(10)
O2 C12 1.432(9)
O3 C9 1.200(10)
O4 N8 1.251(8)
N1 C6 1.270(11)
N1 C2 1.461(10)
N2 C16 1.327(10)
N2 N3 1.363(8)
N3 C14 1.352(9)
N3 B1 1.544(11)
N4 C19 1.341(9)
N4 N5 1.375(8)
N5 C17 1.362(10)
N5 B1 1.532(10)
N6 C22 1.329(10)
N6 N7 1.362(9)
N7 C20 1.357(10)
N7 B1 1.528(11)
N9 C26 1.107(14)
C2 C3 1.519(11)
C2 C7 1.596(10)
C3 C4 1.441(11)
C4 C5 1.515(10)
C5 C6 1.496(12)
C5 C8 1.559(11)
C7 C9 1.509(11)
C7 C8 1.557(11)
C9 C10 1.478(12)
C10 C11 1.513(12)
C14 C15 1.364(11)
C15 C16 1.394(10)
C17 C18 1.376(10)
C18 C19 1.377(10)
C20 C21 1.357(11)
C21 C22 1.398(10)
C26 C27 1.434(14)
